data_2200810
loop_
_publ_author_name
'Kolev, Tsonko'
'Glavcheva, Zornitza '
'Sch\"urmann, Markus'
'Kleb, Dirk-Christian'
'Preut, Hans'
'Bleckmann, Paul'

_publ_section_title 2-{5,5-Dimethyl-3-[2-(2-methoxyphenyl)vinyl]cyclohex-2-enylidene}malononitrile
_journal_issue 12
_journal_name_full 'Acta Crystallographica Section E'
_journal_page_first o1166
_journal_page_last o1167
_journal_paper_doi 10.1107/S1600536801018700
_journal_volume 57
_journal_year 2001
_chemical_formula_iupac 'C20 H20 N2 O'
_chemical_formula_moiety 'C20 H20 N2 O'
_chemical_formula_sum 'C20 H20 N2 O'
_chemical_formula_weight 304.38
_chemical_name_systematic
;
 ?
;
_space_group_IT_number 61
_symmetry_cell_setting orthorhombic
_symmetry_space_group_name_Hall '-P 2ac 2ab'
_symmetry_space_group_name_H-M 'P b c a'
_audit_creation_method SHELXL-97
_cell_angle_alpha 90.00
_cell_angle_beta 90.00
_cell_angle_gamma 90.00
_cell_formula_units_Z 8
_cell_length_a 13.1374(3)
_cell_length_b 13.2089(3)
_cell_length_c 19.7506(4)
_cell_measurement_reflns_used 20401
_cell_measurement_temperature 291.0(10)
_cell_measurement_theta_max 27.5
_cell_measurement_theta_min 3.1
_cell_volume 3427.33(13)
_computing_cell_refinement
;
DENZO and SCALEPACK (Otwinowski & Minor, 1997)
;
_computing_data_collection 'COLLECT (Nonius, 1998)'
_computing_data_reduction
;
DENZO and SCALEPACK
;
_computing_molecular_graphics 'SHELXTL-Plus (Sheldrick, 1991)'
_computing_publication_material
;
SHELXL97, PARST95 (Nardelli, 1995) and PLATON (Spek, 2001)
;
_computing_structure_refinement 'SHELXL97 (Sheldrick, 1997)'
_computing_structure_solution 'SHELXS97 (Sheldrick, 1990)'
_diffrn_ambient_temperature 291.0(10)
_diffrn_detector_area_resol_mean '10 vertical, 18 horizontal'
_diffrn_measured_fraction_theta_full .991
_diffrn_measured_fraction_theta_max .991
_diffrn_measurement_device_type 'Nonius KappaCCD'
_diffrn_measurement_method
;
198 frames via \w-rotation (\D\w=1\%) with 2 sets at different
\k-angles and two times 10 s per frame
;
_diffrn_radiation_monochromator graphite
_diffrn_radiation_source 'fine-focus sealed tube'
_diffrn_radiation_type MoK\a
_diffrn_radiation_wavelength .71073
_diffrn_reflns_av_R_equivalents .034
_diffrn_reflns_av_sigmaI/netI .0746
_diffrn_reflns_limit_h_max 17
_diffrn_reflns_limit_h_min -17
_diffrn_reflns_limit_k_max 17
_diffrn_reflns_limit_k_min -17
_diffrn_reflns_limit_l_max 25
_diffrn_reflns_limit_l_min -25
_diffrn_reflns_number 20402
_diffrn_reflns_theta_full 27.5
_diffrn_reflns_theta_max 27.5
_diffrn_reflns_theta_min 3.1
_diffrn_standards_decay_% 0
_diffrn_standards_number 0
_exptl_absorpt_coefficient_mu .07
_exptl_absorpt_correction_type none
_exptl_crystal_colour yellow
_exptl_crystal_density_diffrn 1.180
_exptl_crystal_density_method 'not measured'
_exptl_crystal_description plate
_exptl_crystal_F_000 1296
_exptl_crystal_size_max .5
_exptl_crystal_size_mid .4
_exptl_crystal_size_min .1
_refine_diff_density_max .14
_refine_diff_density_min -.14
_refine_ls_extinction_coef .0077(9)
_refine_ls_extinction_method SHELXL97
_refine_ls_goodness_of_fit_ref .98
_refine_ls_hydrogen_treatment constr
_refine_ls_matrix_type full
_refine_ls_number_parameters 212
_refine_ls_number_reflns 3890
_refine_ls_number_restraints 0
_refine_ls_restrained_S_all .98
_refine_ls_R_factor_all .137
_refine_ls_R_factor_gt .049
_refine_ls_shift/su_max <0.001
_refine_ls_shift/su_mean .000
_refine_ls_structure_factor_coef Fsqd
_refine_ls_weighting_details 'calc w = 1/[\s^2^(Fo^2^)+(0.059P)^2^] where P = (Fo^2^+2Fc^2^)/3'
_refine_ls_weighting_scheme calc
_refine_ls_wR_factor_ref .125
_reflns_number_gt 1907
_reflns_number_total 3890
_reflns_threshold_expression I>2\s(I)
_cod_data_source_file ya6074.cif
_cod_data_source_block I
_cod_database_code 2200810
_cod_database_fobs_code 2200810

loop_
_symmetry_equiv_pos_as_xyz
'x, y, z'
'-x+1/2, -y, z+1/2'
'-x, y+1/2, -z+1/2'
'x+1/2, -y+1/2, -z'
'-x, -y, -z'
'x-1/2, y, -z-1/2'
'x, -y-1/2, z-1/2'
'-x-1/2, y-1/2, z'

loop_
_atom_site_label
_atom_site_fract_x
_atom_site_fract_y
_atom_site_fract_z
_atom_site_U_iso_or_equiv
_atom_site_adp_type
_atom_site_calc_flag
_atom_site_refinement_flags
_atom_site_occupancy
_atom_site_disorder_assembly
_atom_site_disorder_group
_atom_site_type_symbol
O1 .46315(10) .23212(9) .72462(6) .0657(4) Uani d . 1 . . O
N1 .93705(13) -.27298(13) .42465(9) .0826(6) Uani d . 1 . . N
N2 .61234(14) -.32673(13) .43363(8) .0771(5) Uani d . 1 . . N
C1 .64207(12) -.02054(12) .57643(7) .0449(4) Uani d . 1 . . C
C2 .65555(12) -.09737(12) .53187(7) .0484(4) Uani d . 1 . . C
H2A .5982 -.1309 .5158 .058 Uiso calc R 1 . . H
C3 .75271(12) -.12940(11) .50843(7) .0435(4) Uani d . 1 . . C
C4 .84300(12) -.06699(13) .52766(7) .0486(4) Uani d . 1 . . C
H4A .8510 -.0124 .4953 .058 Uiso calc R 1 . . H
H4B .9037 -.1087 .5257 .058 Uiso calc R 1 . . H
C5 .83251(12) -.02203(12) .59921(8) .0493(4) Uani d . 1 . . C
C6 .73255(11) .03647(13) .60289(8) .0538(5) Uani d . 1 . . C
H6A .7198 .0548 .6497 .065 Uiso calc R 1 . . H
H6B .7397 .0987 .5772 .065 Uiso calc R 1 . . H
C7 .76302(13) -.21379(12) .46917(7) .0466(4) Uani d . 1 . . C
C8 .85982(15) -.24642(13) .44472(9) .0565(5) Uani d . 1 . . C
C9 .67828(15) -.27521(13) .44927(8) .0541(5) Uani d . 1 . . C
C10 .83346(15) -.10775(14) .65131(8) .0728(6) Uani d . 1 . . C
H10A .8266 -.0799 .6960 .109 Uiso calc R 1 . . H
H10B .8965 -.1441 .6481 .109 Uiso calc R 1 . . H
H10C .7778 -.1530 .6425 .109 Uiso calc R 1 . . H
C11 .92227(13) .04892(15) .61252(9) .0742(6) Uani d . 1 . . C
H11A .9167 .0766 .6573 .111 Uiso calc R 1 . . H
H11B .9216 .1029 .5800 .111 Uiso calc R 1 . . H
H11C .9848 .0118 .6086 .111 Uiso calc R 1 . . H
C12 .54031(12) .00338(12) .59807(7) .0492(4) Uani d . 1 . . C
H12A .4884 -.0333 .5775 .059 Uiso calc R 1 . . H
C13 .51110(12) .07165(12) .64404(7) .0488(4) Uani d . 1 . . C
H13A .5615 .1116 .6635 .059 Uiso calc R 1 . . H
C14 .40676(12) .08869(13) .66618(7) .0468(4) Uani d . 1 . . C
C15 .32710(13) .02411(14) .64868(8) .0573(5) Uani d . 1 . . C
H15A .3414 -.0335 .6233 .069 Uiso calc R 1 . . H
C16 .22798(14) .04275(16) .66763(9) .0666(5) Uani d . 1 . . C
H16A .1764 -.0018 .6552 .080 Uiso calc R 1 . . H
C17 .20584(15) .12745(18) .70494(9) .0699(6) Uani d . 1 . . C
H17A .1388 .1411 .7170 .084 Uiso calc R 1 . . H
C18 .28212(15) .19223(16) .72462(8) .0654(5) Uani d . 1 . . C
H18A .2666 .2493 .7502 .079 Uiso calc R 1 . . H
C19 .38256(14) .17281(14) .70640(8) .0519(5) Uani d . 1 . . C
C20 .44540(17) .31847(15) .76664(9) .0814(6) Uani d . 1 . . C
H20A .5091 .3505 .7770 .122 Uiso calc R 1 . . H
H20B .4129 .2974 .8078 .122 Uiso calc R 1 . . H
H20C .4022 .3655 .7432 .122 Uiso calc R 1 . . H

loop_
_atom_site_aniso_label
_atom_site_aniso_U_11
_atom_site_aniso_U_22
_atom_site_aniso_U_33
_atom_site_aniso_U_12
_atom_site_aniso_U_13
_atom_site_aniso_U_23
O1 .0619(9) .0677(9) .0676(8) .0103(7) .0068(6) -.0208(6)
N1 .0646(12) .0794(12) .1037(13) .0184(10) .0111(10) -.0235(10)
N2 .0811(13) .0677(11) .0823(11) -.0139(10) -.0013(10) -.0082(9)
C1 .0404(10) .0466(10) .0476(9) .0030(8) .0057(8) .0000(8)
C2 .0395(10) .0527(10) .0530(9) -.0021(8) .0038(8) -.0061(8)
C3 .0448(10) .0442(9) .0416(8) .0027(8) .0055(8) .0030(7)
C4 .0414(10) .0524(10) .0519(9) .0006(8) .0087(8) -.0015(8)
C5 .0362(10) .0600(11) .0516(10) -.0018(8) .0041(8) -.0062(8)
C6 .0443(11) .0592(11) .0578(10) -.0025(9) .0049(8) -.0121(8)
C7 .0464(11) .0441(10) .0492(9) .0044(8) .0053(8) .0001(8)
C8 .0575(13) .0481(11) .0638(11) .0062(9) .0015(10) -.0098(8)
C9 .0608(13) .0470(10) .0546(10) .0020(10) .0060(9) -.0039(8)
C10 .0618(13) .0975(15) .0591(11) .0087(11) .0003(9) .0113(11)
C11 .0466(12) .0922(15) .0837(12) -.0099(10) .0044(10) -.0296(11)
C12 .0401(10) .0548(10) .0527(9) .0010(8) .0022(8) -.0065(8)
C13 .0427(10) .0541(11) .0497(9) .0051(8) -.0002(8) -.0033(8)
C14 .0431(10) .0549(10) .0426(9) .0096(9) .0032(8) .0024(8)
C15 .0482(11) .0671(12) .0565(10) .0040(10) .0063(9) .0000(9)
C16 .0477(12) .0911(15) .0609(11) -.0004(10) .0069(9) .0080(11)
C17 .0460(13) .1059(17) .0577(11) .0175(12) .0121(10) .0129(11)
C18 .0618(14) .0829(14) .0516(10) .0247(12) .0111(10) -.0017(9)
C19 .0493(12) .0625(12) .0438(9) .0103(10) .0027(8) .0010(8)
C20 .0974(17) .0705(14) .0763(12) .0148(12) .0088(12) -.0220(10)

loop_
_atom_type_symbol
_atom_type_description
_atom_type_scat_dispersion_real
_atom_type_scat_dispersion_imag
_atom_type_scat_source
C C .0033 .0016 'International Tables Vol C Tables 4.2.6.8 and 6.1.1.4'
H H .0000 .0000 'International Tables Vol C Tables 4.2.6.8 and 6.1.1.4'
N N .0061 .0033 'International Tables Vol C Tables 4.2.6.8 and 6.1.1.4'
O O .0106 .0060 'International Tables Vol C Tables 4.2.6.8 and 6.1.1.4'

loop_
_geom_angle_atom_site_label_1
_geom_angle_atom_site_label_2
_geom_angle_atom_site_label_3
_geom_angle
C19 O1 C20 118.96(14)
C2 C1 C12 118.62(14)
C2 C1 C6 119.89(14)
C12 C1 C6 121.48(14)
C1 C2 C3 123.48(15)
C1 C2 H2A 118.3
C3 C2 H2A 118.3
C7 C3 C2 121.14(15)
C7 C3 C4 121.10(14)
C2 C3 C4 117.76(14)
C3 C4 C5 112.05(12)
C3 C4 H4A 109.2
C5 C4 H4A 109.2
C3 C4 H4B 109.2
C5 C4 H4B 109.2
H4A C4 H4B 107.9
C6 C5 C11 110.20(14)
C6 C5 C10 110.47(13)
C11 C5 C10 109.37(14)
C6 C5 C4 108.44(13)
C11 C5 C4 108.99(13)
C10 C5 C4 109.35(13)
C1 C6 C5 114.27(13)
C1 C6 H6A 108.7
C5 C6 H6A 108.7
C1 C6 H6B 108.7
C5 C6 H6B 108.7
H6A C6 H6B 107.6
C3 C7 C8 121.84(15)
C3 C7 C9 122.78(15)
C8 C7 C9 115.38(14)
N1 C8 C7 179.4(2)
N2 C9 C7 178.0(2)
C5 C10 H10A 109.5
C5 C10 H10B 109.5
H10A C10 H10B 109.5
C5 C10 H10C 109.5
H10A C10 H10C 109.5
H10B C10 H10C 109.5
C5 C11 H11A 109.5
C5 C11 H11B 109.5
H11A C11 H11B 109.5
C5 C11 H11C 109.5
H11A C11 H11C 109.5
H11B C11 H11C 109.5
C13 C12 C1 128.10(15)
C13 C12 H12A 115.9
C1 C12 H12A 115.9
C12 C13 C14 125.37(16)
C12 C13 H13A 117.3
C14 C13 H13A 117.3
C15 C14 C19 117.08(15)
C15 C14 C13 122.52(15)
C19 C14 C13 120.39(16)
C16 C15 C14 122.22(17)
C16 C15 H15A 118.9
C14 C15 H15A 118.9
C17 C16 C15 119.51(18)
C17 C16 H16A 120.2
C15 C16 H16A 120.2
C16 C17 C18 120.37(17)
C16 C17 H17A 119.8
C18 C17 H17A 119.8
C17 C18 C19 120.25(18)
C17 C18 H18A 119.9
C19 C18 H18A 119.9
O1 C19 C18 124.16(17)
O1 C19 C14 115.35(15)
C18 C19 C14 120.49(18)
O1 C20 H20A 109.5
O1 C20 H20B 109.5
H20A C20 H20B 109.5
O1 C20 H20C 109.5
H20A C20 H20C 109.5
H20B C20 H20C 109.5

loop_
_geom_bond_atom_site_label_1
_geom_bond_atom_site_label_2
_geom_bond_site_symmetry_2
_geom_bond_distance
_geom_bond_publ_flag
O1 C19 . 1.365(2) ?
O1 C20 . 1.4296(19) ?
N1 C8 . 1.144(2) ?
N2 C9 . 1.144(2) ?
C1 C2 . 1.355(2) ?
C1 C12 . 1.439(2) ?
C1 C6 . 1.501(2) ?
C2 C3 . 1.422(2) ?
C2 H2A . .9300 ?
C3 C7 . 1.365(2) ?
C3 C4 . 1.494(2) ?
C4 C5 . 1.539(2) ?
C4 H4A . .9700 ?
C4 H4B . .9700 ?
C5 C6 . 1.526(2) ?
C5 C11 . 1.529(2) ?
C5 C10 . 1.530(2) ?
C6 H6A . .9700 ?
C6 H6B . .9700 ?
C7 C8 . 1.427(2) ?
C7 C9 . 1.432(3) ?
C10 H10A . .9600 ?
C10 H10B . .9600 ?
C10 H10C . .9600 ?
C11 H11A . .9600 ?
C11 H11B . .9600 ?
C11 H11C . .9600 ?
C12 C13 . 1.336(2) ?
C12 H12A . .9300 ?
C13 C14 . 1.456(2) ?
C13 H13A . .9300 ?
C14 C15 . 1.394(2) ?
C14 C19 . 1.402(2) ?
C15 C16 . 1.377(2) ?
C15 H15A . .9300 ?
C16 C17 . 1.371(3) ?
C16 H16A . .9300 ?
C17 C18 . 1.374(3) ?
C17 H17A . .9300 ?
C18 C19 . 1.392(2) ?
C18 H18A . .9300 ?
C20 H20A . .9600 ?
C20 H20B . .9600 ?
C20 H20C . .9600 ?

loop_
_geom_torsion_atom_site_label_1
_geom_torsion_atom_site_label_2
_geom_torsion_atom_site_label_3
_geom_torsion_atom_site_label_4
_geom_torsion
C12 C1 C2 C3 -178.24(14)
C6 C1 C2 C3 .8(2)
C1 C2 C3 C7 173.03(14)
C1 C2 C3 C4 -7.6(2)
C7 C3 C4 C5 -145.22(14)
C2 C3 C4 C5 35.36(19)
C3 C4 C5 C6 -54.49(18)
C3 C4 C5 C11 -174.47(14)
C3 C4 C5 C10 66.02(17)
C2 C1 C6 C5 -23.0(2)
C12 C1 C6 C5 156.10(13)
C11 C5 C6 C1 167.78(13)
C10 C5 C6 C1 -71.25(17)
C4 C5 C6 C1 48.56(18)
C2 C3 C7 C8 179.41(15)
C4 C3 C7 C8 .0(2)
C2 C3 C7 C9 -.2(2)
C4 C3 C7 C9 -179.57(14)
C2 C1 C12 C13 175.90(15)
C6 C1 C12 C13 -3.2(3)
C1 C12 C13 C14 -176.71(15)
C12 C13 C14 C15 9.9(2)
C12 C13 C14 C19 -169.69(15)
C19 C14 C15 C16 2.2(2)
C13 C14 C15 C16 -177.47(14)
C14 C15 C16 C17 .1(3)
C15 C16 C17 C18 -1.4(3)
C16 C17 C18 C19 .5(3)
C20 O1 C19 C18 1.8(2)
C20 O1 C19 C14 -178.91(14)
C17 C18 C19 O1 -178.94(15)
C17 C18 C19 C14 1.8(3)
C15 C14 C19 O1 177.62(13)
C13 C14 C19 O1 -2.7(2)
C15 C14 C19 C18 -3.1(2)
C13 C14 C19 C18 176.56(14)

loop_
_cod_related_entry_id
_cod_related_entry_database
_cod_related_entry_code
1 ChemSpider 30654641
